data_4000717
loop_
_publ_author_name
'Hajjar, Redouane'
'Volkringer, Christophe'
'Loiseau, Thierry'
'Guillou, Nathalie'
'Marrot, J\'er\^ome'
'F\'erey, G\'erard'
'Margiolaki, Irene'
'Fink, Gerhard'
'Morais, Claudia'
'Taulelle, Francis'

_publ_section_title
;
 71Ga Slow-CTMAS NMR and Crystal Structures of MOF-Type Gallium
 Carboxylates with Infinite Edge-Sharing Octahedra Chains (MIL-120 and
 MIL-124)
;
_journal_issue 1
_journal_name_full 'Chemistry of Materials'
_journal_page_first 39
_journal_paper_doi 10.1021/cm1025427
_journal_volume 23
_journal_year 2011
_chemical_formula_sum 'C9 H8 Ga2 O10'
_chemical_formula_weight 415.59
_chemical_name_systematic
; 
 ? 
;
_space_group_IT_number 14
_symmetry_cell_setting monoclinic
_symmetry_space_group_name_Hall '-P 2yn'
_symmetry_space_group_name_H-M 'P 1 21/n 1'
_atom_sites_solution_hydrogens geom
_atom_sites_solution_primary direct
_atom_sites_solution_secondary difmap
_audit_creation_method SHELXL-97
_cell_angle_alpha 90.00
_cell_angle_beta 97.6490(10)
_cell_angle_gamma 90.00
_cell_formula_units_Z 4
_cell_length_a 7.1517(2)
_cell_length_b 22.9276(5)
_cell_length_c 7.67670(10)
_cell_measurement_reflns_used 9821
_cell_measurement_temperature 296(2)
_cell_measurement_theta_max 29.99
_cell_measurement_theta_min 2.82
_cell_volume 1247.56(5)
_computing_cell_refinement 'Bruker SAINT'
_computing_data_collection 'Bruker APEX2'
_computing_data_reduction 'Bruker SAINT'
_computing_molecular_graphics 'Bruker SHELXTL'
_computing_publication_material 'Bruker SHELXTL'
_computing_structure_refinement 'SHELXL-97 (Sheldrick, 1997)'
_computing_structure_solution 'SHELXS-97 (Sheldrick, 1990)'
_diffrn_ambient_temperature 296(2)
_diffrn_detector_area_resol_mean 512x512
_diffrn_measured_fraction_theta_full 0.997
_diffrn_measured_fraction_theta_max 0.997
_diffrn_measurement_device_type 'Bruker APEX-II CCD'
_diffrn_measurement_method 'phi and omega scans'
_diffrn_radiation_monochromator graphite
_diffrn_radiation_source 'fine-focus sealed tube'
_diffrn_radiation_type MoK\a
_diffrn_radiation_wavelength 0.71073
_diffrn_reflns_av_R_equivalents 0.0307
_diffrn_reflns_av_sigmaI/netI 0.0094
_diffrn_reflns_limit_h_max 10
_diffrn_reflns_limit_h_min -10
_diffrn_reflns_limit_k_max 32
_diffrn_reflns_limit_k_min -32
_diffrn_reflns_limit_l_max 10
_diffrn_reflns_limit_l_min -10
_diffrn_reflns_number 78391
_diffrn_reflns_theta_full 30.09
_diffrn_reflns_theta_max 30.09
_diffrn_reflns_theta_min 1.78
_exptl_absorpt_coefficient_mu 4.371
_exptl_absorpt_correction_T_max 0.9177
_exptl_absorpt_correction_T_min 0.4464
_exptl_absorpt_correction_type multi-scan
_exptl_absorpt_process_details 'SADABS (Sheldrick, V2.10)'
_exptl_crystal_colour colorless
_exptl_crystal_density_diffrn 2.213
_exptl_crystal_density_method 'not measured'
_exptl_crystal_description platelet
_exptl_crystal_F_000 816
_exptl_crystal_size_max 0.22
_exptl_crystal_size_mid 0.10
_exptl_crystal_size_min 0.02
_refine_diff_density_max 2.886
_refine_diff_density_min -1.254
_refine_diff_density_rms 0.334
_refine_ls_extinction_method none
_refine_ls_goodness_of_fit_ref 1.188
_refine_ls_hydrogen_treatment mixed
_refine_ls_matrix_type full
_refine_ls_number_parameters 236
_refine_ls_number_reflns 3640
_refine_ls_number_restraints 4
_refine_ls_restrained_S_all 1.188
_refine_ls_R_factor_all 0.0345
_refine_ls_R_factor_gt 0.0301
_refine_ls_shift/su_max 0.001
_refine_ls_shift/su_mean 0.000
_refine_ls_structure_factor_coef Fsqd
_refine_ls_weighting_details 'calc w=1/[\s^2^(Fo^2^)+(0.0541P)^2^+2.8627P] where P=(Fo^2^+2Fc^2^)/3'
_refine_ls_weighting_scheme calc
_refine_ls_wR_factor_gt 0.0953
_refine_ls_wR_factor_ref 0.1053
_reflns_number_gt 3434
_reflns_number_total 3640
_reflns_threshold_expression >2sigma(I)
_cod_data_source_file cm1025427_si_003.cif
_cod_data_source_block mil124
_cod_depositor_comments
;
The following automatic conversions were performed:

'_symmetry_cell_setting' value 'Monoclinic' changed to 'monoclinic'
according to /home/saulius/struct/CIF-dictionaries/cif_core.dic
dictionary named 'cif_core.dic' version 2.4.1 from 2010-06-29.

Automatic conversion script
Id: cif_fix_values 1715 2011-07-08 13:25:40Z adriana 
;
_cod_original_sg_symbol_H-M P2(1)/n
_cod_database_code 4000717

loop_
_symmetry_equiv_pos_as_xyz
'x, y, z'
'-x+1/2, y+1/2, -z+1/2'
'-x, -y, -z'
'x-1/2, -y-1/2, z-1/2'

loop_
_atom_site_label
_atom_site_type_symbol
_atom_site_fract_x
_atom_site_fract_y
_atom_site_fract_z
_atom_site_U_iso_or_equiv
_atom_site_adp_type
_atom_site_occupancy
_atom_site_symmetry_multiplicity
_atom_site_calc_flag
_atom_site_refinement_flags
_atom_site_disorder_assembly
_atom_site_disorder_group
Ga1 Ga 0.288851(15) 0.209510(5) 0.051234(14) 0.01197(3) Uani 1 1 d . . .
Ga2 Ga 0.543701(15) 0.245274(5) -0.200524(14) 0.01213(3) Uani 1 1 d . . .
O1 O 0.55891(11) 0.20822(3) 0.03165(10) 0.01487(17) Uani 1 1 d D . .
H1 H 0.613(3) 0.2149(12) 0.1271(13) 0.127(13) Uiso 1 1 d D . .
O2 O 0.28686(11) 0.26361(3) -0.14970(10) 0.01441(17) Uani 1 1 d D . .
H2 H 0.278(4) 0.2968(4) -0.122(3) 0.103(11) Uiso 1 1 d D . .
O3 O 0.02397(10) 0.21429(3) 0.07444(10) 0.01463(17) Uani 1 1 d D . .
H3 H -0.038(2) 0.2212(9) -0.0177(13) 0.056(6) Uiso 1 1 d D . .
O4 O 0.30058(10) 0.26975(3) 0.24390(10) 0.01466(17) Uani 1 1 d D . .
H4 H 0.314(3) 0.2990(4) 0.1918(19) 0.071(8) Uiso 1 1 d D . .
O5 O 0.32530(12) 0.14730(4) 0.22963(10) 0.01908(18) Uani 1 1 d . . .
O6 O 0.24547(12) 0.14319(4) -0.12050(10) 0.01909(18) Uani 1 1 d . . .
O7 O 0.45119(11) 0.16967(4) -0.30490(10) 0.01733(18) Uani 1 1 d . . .
O8 O 0.63643(11) 0.31942(3) -0.08015(10) 0.01710(18) Uani 1 1 d . . .
C1 C 0.32958(15) 0.13592(4) -0.25344(13) 0.0140(2) Uani 1 1 d . . .
C2 C 0.24054(15) 0.14265(4) 0.36270(13) 0.0140(2) Uani 1 1 d . . .
C3 C 0.25889(15) 0.08533(4) 0.45625(13) 0.0148(2) Uani 1 1 d . A .
C4 C 0.28705(15) 0.08163(4) 0.63998(14) 0.0145(2) Uani 1 1 d . . .
C5 C 0.28866(18) 0.02735(5) 0.72129(16) 0.0221(3) Uani 1 1 d . A .
H5 H 0.3057 0.0247 0.8433 0.027 Uiso 1 1 calc R . .
C6 C 0.26471(19) -0.02306(5) 0.61937(17) 0.0247(3) Uani 1 1 d . . .
C7 C 0.23704(19) -0.01935(5) 0.43763(18) 0.0258(3) Uani 1 1 d . A .
C8 C 0.23504(18) 0.03487(5) 0.35574(16) 0.0217(3) Uani 1 1 d . . .
H8 H 0.2177 0.0373 0.2337 0.026 Uiso 1 1 calc R A .
C9A C 0.2759(3) -0.08361(10) 0.6886(3) 0.0252(5) Uani 0.5426(13) 1 d P A 1
O9A O 0.3039(4) -0.09015(9) 0.8549(3) 0.0550(7) Uani 0.5426(13) 1 d P A 1
H9A H 0.2226 -0.1117 0.8853 0.082 Uiso 0.5426(13) 1 calc PR A 1
O10A O 0.2576(3) -0.12568(8) 0.5789(3) 0.0389(5) Uani 0.5426(13) 1 d P A 1
C9B C 0.1976(5) -0.07282(13) 0.3426(4) 0.0323(7) Uani 0.4574(13) 1 d P A 2
O9B O 0.1681(8) -0.06553(15) 0.1738(4) 0.0927(17) Uani 0.4574(13) 1 d P A 2
H9B H 0.1610 -0.0974 0.1251 0.139 Uiso 0.4574(13) 1 calc PR A 2
O10B O 0.1892(4) -0.12164(9) 0.4132(4) 0.0392(6) Uani 0.4574(13) 1 d P A 2

loop_
_atom_site_aniso_label
_atom_site_aniso_U_11
_atom_site_aniso_U_22
_atom_site_aniso_U_33
_atom_site_aniso_U_23
_atom_site_aniso_U_13
_atom_site_aniso_U_12
Ga1 0.01277(5) 0.01371(5) 0.01015(4) 0.00071(3) 0.00417(4) 0.00030(3)
Ga2 0.01229(5) 0.01420(5) 0.01046(5) 0.00032(4) 0.00355(4) -0.00201(4)
O1 0.0131(3) 0.0200(3) 0.0117(3) 0.0015(3) 0.0024(2) -0.0005(3)
O2 0.0146(3) 0.0158(3) 0.0133(3) 0.0030(3) 0.0037(2) 0.0017(3)
O3 0.0119(3) 0.0213(3) 0.0105(3) -0.0015(3) 0.0010(2) 0.0006(3)
O4 0.0145(3) 0.0161(3) 0.0139(3) -0.0009(3) 0.0037(3) -0.0008(3)
O5 0.0256(3) 0.0180(3) 0.0154(3) 0.0045(3) 0.0092(3) 0.0056(3)
O6 0.0242(3) 0.0183(3) 0.0164(3) -0.0039(3) 0.0089(3) -0.0049(3)
O7 0.0196(3) 0.0175(3) 0.0159(3) -0.0031(3) 0.0062(3) -0.0049(3)
O8 0.0214(3) 0.0164(3) 0.0145(3) -0.0034(3) 0.0056(3) -0.0057(3)
C1 0.0161(4) 0.0129(4) 0.0130(4) 0.0008(3) 0.0018(3) 0.0003(3)
C2 0.0178(4) 0.0116(4) 0.0127(4) 0.0010(3) 0.0027(3) 0.0005(3)
C3 0.0186(4) 0.0120(4) 0.0147(4) 0.0014(3) 0.0049(3) 0.0004(3)
C4 0.0175(4) 0.0107(4) 0.0160(4) -0.0001(3) 0.0044(3) -0.0011(3)
C5 0.0301(5) 0.0155(4) 0.0212(5) 0.0049(4) 0.0051(4) -0.0003(4)
C6 0.0322(6) 0.0111(4) 0.0310(6) 0.0047(4) 0.0053(5) -0.0010(4)
C7 0.0336(6) 0.0113(4) 0.0327(6) -0.0036(4) 0.0045(5) -0.0010(4)
C8 0.0322(5) 0.0143(4) 0.0189(5) -0.0027(4) 0.0049(4) -0.0003(4)
C9A 0.0296(10) 0.0147(8) 0.0332(10) 0.0053(8) 0.0109(8) 0.0026(8)
O9A 0.0996(16) 0.0295(9) 0.0430(10) 0.0189(8) 0.0358(10) 0.0273(10)
O10A 0.0485(10) 0.0115(7) 0.0582(12) -0.0021(8) 0.0124(9) -0.0037(7)
C9B 0.0449(16) 0.0197(11) 0.0323(13) -0.0109(10) 0.0047(12) 0.0026(11)
O9B 0.199(5) 0.0420(16) 0.0390(15) -0.0177(13) 0.021(2) -0.010(2)
O10B 0.0482(12) 0.0152(8) 0.0575(13) -0.0098(9) 0.0195(10) -0.0029(9)

loop_
_atom_type_symbol
_atom_type_description
_atom_type_scat_dispersion_real
_atom_type_scat_dispersion_imag
_atom_type_scat_source
C C 0.0033 0.0016 'International Tables Vol C Tables 4.2.6.8 and 6.1.1.4'
H H 0.0000 0.0000 'International Tables Vol C Tables 4.2.6.8 and 6.1.1.4'
O O 0.0106 0.0060 'International Tables Vol C Tables 4.2.6.8 and 6.1.1.4'
Ga Ga 0.2307 1.6083 'International Tables Vol C Tables 4.2.6.8 and 6.1.1.4'

loop_
_geom_angle_atom_site_label_1
_geom_angle_atom_site_label_2
_geom_angle_atom_site_label_3
_geom_angle
_geom_angle_site_symmetry_1
_geom_angle_site_symmetry_3
O3 Ga1 O1 177.44(3) . .
O3 Ga1 O5 91.01(3) . .
O1 Ga1 O5 90.11(3) . .
O3 Ga1 O2 97.53(3) . .
O1 Ga1 O2 81.62(3) . .
O5 Ga1 O2 169.26(3) . .
O3 Ga1 O6 92.05(3) . .
O1 Ga1 O6 90.34(3) . .
O5 Ga1 O6 84.43(3) . .
O2 Ga1 O6 88.76(3) . .
O3 Ga1 O4 80.73(3) . .
O1 Ga1 O4 96.98(3) . .
O5 Ga1 O4 89.84(3) . .
O2 Ga1 O4 97.91(3) . .
O6 Ga1 O4 170.72(3) . .
O3 Ga1 Ga2 138.25(2) . .
O1 Ga1 Ga2 41.44(2) . .
O5 Ga1 Ga2 128.44(3) . .
O2 Ga1 Ga2 41.77(2) . .
O6 Ga1 Ga2 80.50(2) . .
O4 Ga1 Ga2 108.76(2) . .
O3 Ga1 Ga2 40.86(2) . 4_566
O1 Ga1 Ga2 137.19(2) . 4_566
O5 Ga1 Ga2 80.80(3) . 4_566
O2 Ga1 Ga2 109.92(2) . 4_566
O6 Ga1 Ga2 129.63(2) . 4_566
O4 Ga1 Ga2 41.81(2) . 4_566
Ga2 Ga1 Ga2 143.207(4) . 4_566
O3 Ga2 O1 177.03(3) 4_665 .
O3 Ga2 O4 81.42(3) 4_665 4_665
O1 Ga2 O4 100.38(3) . 4_665
O3 Ga2 O2 96.57(3) 4_665 .
O1 Ga2 O2 81.57(3) . .
O4 Ga2 O2 177.55(3) 4_665 .
O3 Ga2 O7 94.39(3) 4_665 .
O1 Ga2 O7 87.93(3) . .
O4 Ga2 O7 91.73(3) 4_665 .
O2 Ga2 O7 89.82(3) . .
O3 Ga2 O8 89.18(3) 4_665 .
O1 Ga2 O8 88.48(3) . .
O4 Ga2 O8 89.27(3) 4_665 .
O2 Ga2 O8 89.29(3) . .
O7 Ga2 O8 176.39(3) . .
O3 Ga2 Ga1 137.41(2) 4_665 .
O1 Ga2 Ga1 41.26(2) . .
O4 Ga2 Ga1 140.34(2) 4_665 .
O2 Ga2 Ga1 41.89(2) . .
O7 Ga2 Ga1 79.61(2) . .
O8 Ga2 Ga1 97.43(2) . .
O3 Ga2 Ga1 40.36(2) 4_665 4_665
O1 Ga2 Ga1 140.68(2) . 4_665
O4 Ga2 Ga1 43.02(2) 4_665 4_665
O2 Ga2 Ga1 134.68(2) . 4_665
O7 Ga2 Ga1 103.96(2) . 4_665
O8 Ga2 Ga1 79.10(2) . 4_665
Ga1 Ga2 Ga1 175.520(5) . 4_665
Ga1 O1 Ga2 97.30(3) . .
Ga1 O1 H1 107.0(14) . .
Ga2 O1 H1 135.4(18) . .
Ga2 O2 Ga1 96.33(3) . .
Ga2 O2 H2 111(2) . .
Ga1 O2 H2 112.8(17) . .
Ga1 O3 Ga2 98.79(3) . 4_566
Ga1 O3 H3 111.6(11) . .
Ga2 O3 H3 131.0(13) 4_566 .
Ga2 O4 Ga1 95.17(3) 4_566 .
Ga2 O4 H4 116.0(16) 4_566 .
Ga1 O4 H4 101.8(10) . .
C2 O5 Ga1 126.25(7) . .
C1 O6 Ga1 125.57(7) . .
C1 O7 Ga2 127.84(7) . .
C2 O8 Ga2 126.78(7) 4_665 .
O6 C1 O7 126.33(10) . .
O6 C1 C4 117.85(9) . 1_554
O7 C1 C4 115.80(9) . 1_554
O5 C2 O8 126.44(10) . 4_566
O5 C2 C3 116.29(9) . .
O8 C2 C3 117.21(9) 4_566 .
C8 C3 C4 119.99(10) . .
C8 C3 C2 117.97(9) . .
C4 C3 C2 121.91(9) . .
C5 C4 C3 119.82(10) . .
C5 C4 C1 120.60(9) . 1_556
C3 C4 C1 119.42(9) . 1_556
C4 C5 C6 119.79(11) . .
C4 C5 H5 120.1 . .
C6 C5 H5 120.1 . .
C7 C6 C5 120.33(11) . .
C7 C6 C9A 114.30(13) . .
C5 C6 C9A 125.29(14) . .
C6 C7 C8 120.07(11) . .
C6 C7 C9B 116.84(16) . .
C8 C7 C9B 122.94(17) . .
C3 C8 C7 119.99(11) . .
C3 C8 H8 120.0 . .
C7 C8 H8 120.0 . .
O9A C9A O10A 124.1(2) . .
O9A C9A C6 117.5(2) . .
O10A C9A C6 118.3(2) . .
O10B C9B O9B 122.6(3) . .
O10B C9B C7 124.2(3) . .
O9B C9B C7 113.1(3) . .
C9B O9B H9B 109.5 . .

loop_
_geom_bond_atom_site_label_1
_geom_bond_atom_site_label_2
_geom_bond_distance
_geom_bond_site_symmetry_2
Ga1 O3 1.9293(8) .
Ga1 O1 1.9573(8) .
Ga1 O5 1.9705(8) .
Ga1 O2 1.9780(8) .
Ga1 O6 2.0093(8) .
Ga1 O4 2.0172(8) .
Ga1 Ga2 2.94401(16) .
Ga1 Ga2 2.94444(16) 4_566
Ga2 O3 1.9490(8) 4_665
Ga2 O1 1.9643(8) .
Ga2 O4 1.9709(8) 4_665
Ga2 O2 1.9733(8) .
Ga2 O7 1.9858(8) .
Ga2 O8 2.0052(8) .
Ga2 Ga1 2.94441(16) 4_665
O1 H1 0.797(11) .
O2 H2 0.795(10) .
O3 Ga2 1.9491(8) 4_566
O3 H3 0.800(10) .
O4 Ga2 1.9709(8) 4_566
O4 H4 0.794(11) .
O5 C2 1.2598(14) .
O6 C1 1.2627(14) .
O7 C1 1.2659(13) .
O8 C2 1.2610(13) 4_665
C1 C4 1.4983(14) 1_554
C2 O8 1.2609(13) 4_566
C2 C3 1.4951(14) .
C3 C8 1.3884(15) .
C3 C4 1.4005(15) .
C4 C5 1.3917(15) .
C4 C1 1.4984(14) 1_556
C5 C6 1.3934(17) .
C5 H5 0.9300 .
C6 C7 1.3854(19) .
C6 C9A 1.485(3) .
C7 C8 1.3922(17) .
C7 C9B 1.435(3) .
C8 H8 0.9300 .
C9A O9A 1.274(3) .
C9A O10A 1.276(3) .
O9A H9A 0.8200 .
C9B O10B 1.249(4) .
C9B O9B 1.295(5) .
O9B H9B 0.8200 .
